data_7251088
loop_
_publ_author_name
'Nicholson, Elliot J.'
'Hanton, Lyall R.'
'Macreadie, Lauren K.'

_publ_section_title
;
 Metal ion influence on paddlewheel SBUs formed from a mixed donor
 multidentate ligand and the consequences for MOF structures
;
_journal_issue 44
_journal_name_full CrystEngComm
_journal_page_first 7135
_journal_page_last 7145
_journal_paper_doi 10.1039/D5CE00470E
_journal_volume 27
_journal_year 2025
_chemical_formula_sum 'C27 H14 Cu1.5 N4 O5.5'
_chemical_formula_weight 577.73
_space_group_crystal_system tetragonal
_space_group_IT_number 133
_space_group_name_Hall '-P 4ac 2b'
_space_group_name_H-M_alt 'P 42/n b c :2'
_atom_sites_solution_hydrogens geom
_audit_creation_method SHELXL-2016/6
_audit_update_record
;
2025-05-01 deposited with the CCDC.	2025-10-20 downloaded from the CCDC.
;
_cell_angle_alpha 90
_cell_angle_beta 90
_cell_angle_gamma 90
_cell_formula_units_Z 16
_cell_length_a 32.051(5)
_cell_length_b 32.051(5)
_cell_length_c 28.537(6)
_cell_measurement_reflns_used 17488
_cell_measurement_temperature 100(2)
_cell_measurement_theta_max 29.3
_cell_measurement_theta_min 1.4
_cell_volume 29315(9)
_computing_structure_refinement 'SHELXL-2016/6 (Sheldrick, 2016)'
_computing_structure_solution 'SHELXT 2014/5 (Sheldrick, 2014)'
_diffrn_ambient_temperature 100(2)
_diffrn_measured_fraction_theta_full 0.997
_diffrn_measured_fraction_theta_max 0.873
_diffrn_measurement_device_type 'MX1 Beamline Australian Synchrotron'
_diffrn_radiation_type MoK\a
_diffrn_radiation_wavelength 0.71073
_diffrn_reflns_av_R_equivalents 0.0457
_diffrn_reflns_av_unetI/netI 0.0150
_diffrn_reflns_Laue_measured_fraction_full 0.997
_diffrn_reflns_Laue_measured_fraction_max 0.873
_diffrn_reflns_limit_h_max 35
_diffrn_reflns_limit_h_min -37
_diffrn_reflns_limit_k_max 40
_diffrn_reflns_limit_k_min -40
_diffrn_reflns_limit_l_max 33
_diffrn_reflns_limit_l_min -33
_diffrn_reflns_number 389799
_diffrn_reflns_point_group_measured_fraction_full 0.997
_diffrn_reflns_point_group_measured_fraction_max 0.873
_diffrn_reflns_theta_full 25.242
_diffrn_reflns_theta_max 29.283
_diffrn_reflns_theta_min 1.427
_diffrn_source 'MX1 Beamline Australian Synchrotron'
_exptl_absorpt_coefficient_mu 0.456
_exptl_absorpt_correction_T_max 0.8622
_exptl_absorpt_correction_T_min 0.6463
_exptl_absorpt_correction_type multi-scan
_exptl_absorpt_process_details 'sadabs (Bruker, 2001)'
_exptl_crystal_colour Green
_exptl_crystal_density_diffrn 0.524
_exptl_crystal_description Block
_exptl_crystal_F_000 4664
_exptl_crystal_size_max 0.387
_exptl_crystal_size_mid 0.204
_exptl_crystal_size_min 0.160
_refine_diff_density_max 0.950
_refine_diff_density_min -0.229
_refine_diff_density_rms 0.042
_refine_ls_extinction_method none
_refine_ls_goodness_of_fit_ref 0.990
_refine_ls_hydrogen_treatment constr
_refine_ls_matrix_type full
_refine_ls_number_parameters 344
_refine_ls_number_reflns 17488
_refine_ls_number_restraints 0
_refine_ls_restrained_S_all 0.990
_refine_ls_R_factor_all 0.0614
_refine_ls_R_factor_gt 0.0473
_refine_ls_shift/su_max 0.002
_refine_ls_shift/su_mean 0.000
_refine_ls_structure_factor_coef Fsqd
_refine_ls_weighting_details 'w=1/[\s^2^(Fo^2^)+(0.1319P)^2^+1.4470P] where P=(Fo^2^+2Fc^2^)/3'
_refine_ls_weighting_scheme calc
_refine_ls_wR_factor_gt 0.1661
_refine_ls_wR_factor_ref 0.1870
_reflns_Friedel_coverage 0.000
_reflns_number_gt 12674
_reflns_number_total 17488
_reflns_threshold_expression 'I > 2\s(I)'
_cod_data_source_file d5ce00470e2.cif
_cod_data_source_block CuL1(alpha)
_cod_depositor_comments
;
The following automatic conversions were performed:

data item '_exptl_absorpt_correction_type' value 'Multi-scan' was
changed to 'multi-scan' in accordance with the
/home/data/users/saulius/crontab/automatic-downloads/rss-feeds/RSC/lib/dictionaries/cif_core.dic
dictionary named 'cif_core.dic' version 2.4.2 last updated on
2011-04-26.

Automatic conversion script
Id: cif_fix_values 8170 2020-07-09 18:12:32Z antanas 

 Adding full bibliography for 7251087--7251092.cif.
;
_cod_original_cell_volume 29316(10)
_cod_original_sg_symbol_H-M 'P 42/n b c'
_cod_original_formula_sum 'C27 H14 Cu1.50 N4 O5.50'
_cod_database_code 7251088
_shelx_shelxl_version_number 2016/6
_shelx_space_group_comment
;
The symmetry employed for this shelxl refinement is uniquely defined
by the following loop, which should always be used as a source of
symmetry information in preference to the above space-group names.
They are only intended as comments.
;

loop_
_space_group_symop_operation_xyz
'x, y, z'
'-x+1/2, -y+1/2, z'
'-y+1/2, x, z+1/2'
'y, -x+1/2, z+1/2'
'-x+1/2, y, -z'
'x, -y+1/2, -z'
'y, x, -z+1/2'
'-y+1/2, -x+1/2, -z+1/2'
'-x, -y, -z'
'x-1/2, y-1/2, -z'
'y-1/2, -x, -z-1/2'
'-y, x-1/2, -z-1/2'
'x-1/2, -y, z'
'-x, y-1/2, z'
'-y, -x, z-1/2'
'y-1/2, x-1/2, z-1/2'

loop_
_atom_site_label
_atom_site_type_symbol
_atom_site_fract_x
_atom_site_fract_y
_atom_site_fract_z
_atom_site_U_iso_or_equiv
_atom_site_adp_type
_atom_site_occupancy
_atom_site_site_symmetry_order
_atom_site_calc_flag
_atom_site_refinement_flags_posn
_atom_site_refinement_flags_adp
_atom_site_refinement_flags_occupancy
_atom_site_disorder_assembly
_atom_site_disorder_group
C1 C 0.36431(9) 1.02423(8) 0.78933(8) 0.1183(9) Uani 1 1 d . . . . .
H1 H 0.341278 1.036896 0.804711 0.142 Uiso 1 1 calc R U . . .
C2 C 0.40933(10) 1.09172(8) 0.62900(9) 0.1273(10) Uani 1 1 d . . . . .
H2 H 0.394417 1.115923 0.619584 0.153 Uiso 1 1 calc R U . . .
C3 C 0.38277(10) 0.98907(8) 0.80995(10) 0.1377(11) Uani 1 1 d . . . . .
H3 H 0.372303 0.978274 0.838637 0.165 Uiso 1 1 calc R U . . .
C4 C 0.40974(7) 1.02164(6) 0.72751(7) 0.0936(6) Uani 1 1 d . . . . .
C5 C 0.42196(8) 1.03976(6) 0.68315(7) 0.0953(6) Uani 1 1 d . . . . .
C6 C 0.43982(12) 1.07606(10) 0.59983(10) 0.1529(13) Uani 1 1 d . . . . .
H6 H 0.444968 1.089103 0.570498 0.184 Uiso 1 1 calc R U . . .
C7 C 0.41565(10) 0.97067(8) 0.78854(9) 0.1334(11) Uani 1 1 d . . . . .
H7 H 0.428977 0.947318 0.802557 0.160 Uiso 1 1 calc R U . . .
C8 C 0.42994(8) 0.98632(7) 0.74546(8) 0.1061(7) Uani 1 1 d . . . . .
C9 C 0.45410(9) 1.02254(7) 0.65618(8) 0.1115(8) Uani 1 1 d . . . . .
C10 C 0.46253(12) 1.04223(9) 0.61258(10) 0.1543(14) Uani 1 1 d . . . . .
H10 H 0.483836 1.031817 0.592608 0.185 Uiso 1 1 calc R U . . .
C11 C 0.46270(8) 0.96948(7) 0.71749(8) 0.1057(7) Uani 1 1 d . . . . .
C12 C 0.47437(8) 0.98685(7) 0.67526(8) 0.1085(8) Uani 1 1 d . . . . .
C13 C 0.51227(9) 0.93255(7) 0.68758(9) 0.1163(8) Uani 1 1 d . . . . .
C14 C 0.54117(8) 0.89715(8) 0.68024(9) 0.1150(8) Uani 1 1 d . . . . .
C15 C 0.55339(12) 0.87185(10) 0.71534(10) 0.1520(14) Uani 1 1 d . . . . .
H15 H 0.544816 0.877843 0.746487 0.182 Uiso 1 1 calc R U . . .
C16 C 0.55734(12) 0.88978(10) 0.63639(12) 0.1669(16) Uani 1 1 d . . . . .
H16 H 0.551479 0.908669 0.611588 0.200 Uiso 1 1 calc R U . . .
C17 C 0.57805(11) 0.83751(10) 0.70700(10) 0.1384(12) Uani 1 1 d . . . . .
H17 H 0.585743 0.820232 0.732629 0.166 Uiso 1 1 calc R U . . .
C18 C 0.58193(11) 0.85535(9) 0.62799(12) 0.1537(14) Uani 1 1 d . . . . .
H18 H 0.592327 0.850716 0.597257 0.184 Uiso 1 1 calc R U . . .
C19 C 0.59188(7) 0.82736(6) 0.66306(8) 0.0951(6) Uani 1 1 d . . . . .
C20 C 0.61670(6) 0.78929(6) 0.65290(7) 0.0827(5) Uani 1 1 d . . . . .
C21 C 0.61242(6) 0.75372(5) 0.68067(7) 0.0789(4) Uani 1 1 d . . . . .
H21 H 0.594444 0.754347 0.707132 0.095 Uiso 1 1 calc R U . . .
C22 C 0.64426(6) 0.78811(5) 0.61541(6) 0.0782(4) Uani 1 1 d . . . . .
H22 H 0.648267 0.812404 0.596876 0.094 Uiso 1 1 calc R U . . .
C23 C 0.63424(5) 0.71720(5) 0.67006(6) 0.0710(4) Uani 1 1 d . . . . .
C24 C 0.66620(5) 0.75167(5) 0.60455(6) 0.0699(4) Uani 1 1 d . . . . .
C25 C 0.66075(5) 0.71625(5) 0.63159(6) 0.0686(3) Uani 1 1 d . . . . .
H25 H 0.675152 0.691278 0.623832 0.082 Uiso 1 1 calc R U . . .
C26 C 0.62855(5) 0.67925(5) 0.70005(6) 0.0733(4) Uani 1 1 d . . . . .
C27 C 0.69593(5) 0.75132(5) 0.56396(6) 0.0666(4) Uani 1 1 d . . . . .
N1 N 0.37743(6) 1.04042(5) 0.74974(6) 0.0931(5) Uani 1 1 d . . . . .
N2 N 0.40009(6) 1.07411(5) 0.66982(6) 0.0968(5) Uani 1 1 d . . . . .
N3 N 0.48721(7) 0.93514(6) 0.72537(7) 0.1142(7) Uani 1 1 d . . . . .
H26 H 0.486691 0.918406 0.749813 0.137 Uiso 1 1 calc R U . . .
N4 N 0.50585(7) 0.96283(6) 0.65674(7) 0.1186(7) Uani 1 1 d . . . . .
O1 O 0.60458(4) 0.68243(4) 0.73427(5) 0.0849(3) Uani 1 1 d . . . . .
O2 O 0.64801(4) 0.64690(4) 0.68801(5) 0.0832(3) Uani 1 1 d . . . . .
O3 O 0.70333(4) 0.78543(3) 0.54412(4) 0.0730(3) Uani 1 1 d . . . . .
O4 O 0.71151(4) 0.71639(3) 0.55322(4) 0.0725(3) Uani 1 1 d . . . . .
O5 O 0.56268(6) 0.69424(7) 0.82439(7) 0.1362(6) Uani 1 1 d . . . . .
O6 O 0.750000 0.85759(6) 0.500000 0.1085(7) Uani 1 2 d S T P . .
Cu2 Cu 0.59107(2) 0.64390(2) 0.78442(2) 0.08092(10) Uani 1 1 d . . . . .
Cu1 Cu 0.750000 0.79128(2) 0.500000 0.05873(10) Uani 1 2 d S T P . .

loop_
_atom_site_aniso_label
_atom_site_aniso_U_11
_atom_site_aniso_U_22
_atom_site_aniso_U_33
_atom_site_aniso_U_23
_atom_site_aniso_U_13
_atom_site_aniso_U_12
C1 0.141(2) 0.1021(15) 0.1119(16) 0.0271(12) 0.0585(15) 0.0434(15)
C2 0.174(3) 0.1072(16) 0.1003(16) 0.0303(13) 0.0414(16) 0.0557(16)
C3 0.176(3) 0.1186(18) 0.1188(18) 0.0431(15) 0.0678(19) 0.0546(18)
C4 0.1175(16) 0.0750(11) 0.0884(12) 0.0094(9) 0.0279(11) 0.0287(10)
C5 0.1261(16) 0.0769(11) 0.0829(12) 0.0077(9) 0.0286(11) 0.0291(10)
C6 0.218(3) 0.141(2) 0.0993(16) 0.0394(16) 0.060(2) 0.078(2)
C7 0.169(3) 0.1070(17) 0.1240(19) 0.0439(14) 0.0623(18) 0.0618(17)
C8 0.1352(18) 0.0880(13) 0.0952(13) 0.0214(10) 0.0384(13) 0.0413(12)
C9 0.147(2) 0.0943(13) 0.0929(13) 0.0158(11) 0.0440(13) 0.0413(13)
C10 0.214(3) 0.136(2) 0.1128(18) 0.0397(16) 0.076(2) 0.085(2)
C11 0.1294(18) 0.0853(13) 0.1024(15) 0.0166(10) 0.0353(12) 0.0429(12)
C12 0.1330(18) 0.0941(13) 0.0985(14) 0.0108(11) 0.0398(13) 0.0429(13)
C13 0.1356(19) 0.1004(15) 0.1130(17) 0.0134(12) 0.0400(15) 0.0466(14)
C14 0.1286(18) 0.1040(15) 0.1122(16) 0.0131(13) 0.0341(14) 0.0488(14)
C15 0.202(3) 0.136(2) 0.118(2) 0.0242(16) 0.063(2) 0.087(2)
C16 0.212(3) 0.136(2) 0.153(3) 0.0542(19) 0.094(2) 0.093(2)
C17 0.174(3) 0.129(2) 0.1123(18) 0.0224(16) 0.0488(18) 0.076(2)
C18 0.195(3) 0.129(2) 0.137(2) 0.0430(17) 0.084(2) 0.084(2)
C19 0.1015(14) 0.0842(12) 0.0997(13) 0.0092(10) 0.0296(10) 0.0253(10)
C20 0.0857(11) 0.0751(10) 0.0873(11) 0.0037(8) 0.0195(9) 0.0139(8)
C21 0.0770(10) 0.0778(10) 0.0820(10) 0.0037(8) 0.0186(8) 0.0057(7)
C22 0.0843(11) 0.0698(9) 0.0806(10) 0.0055(7) 0.0154(8) 0.0087(7)
C23 0.0686(8) 0.0671(8) 0.0772(9) 0.0010(7) 0.0077(7) -0.0023(7)
C24 0.0677(8) 0.0674(9) 0.0745(9) 0.0000(6) 0.0086(7) 0.0042(6)
C25 0.0694(9) 0.0628(8) 0.0735(9) -0.0023(6) 0.0073(7) 0.0004(6)
C26 0.0701(9) 0.0711(9) 0.0787(10) 0.0011(7) 0.0037(7) -0.0119(7)
C27 0.0651(8) 0.0681(9) 0.0666(9) 0.0018(6) 0.0046(7) 0.0030(6)
N1 0.1131(12) 0.0767(9) 0.0895(10) 0.0071(7) 0.0308(9) 0.0252(8)
N2 0.1278(13) 0.0818(10) 0.0808(9) 0.0092(7) 0.0214(9) 0.0322(9)
N3 0.1416(17) 0.0960(12) 0.1051(12) 0.0236(10) 0.0422(12) 0.0517(11)
N4 0.1453(17) 0.1002(12) 0.1102(14) 0.0160(10) 0.0486(12) 0.0520(12)
O1 0.0751(7) 0.0894(8) 0.0901(8) 0.0127(6) 0.0166(6) -0.0084(6)
O2 0.0982(8) 0.0641(6) 0.0873(8) 0.0010(5) 0.0089(6) -0.0085(6)
O3 0.0772(7) 0.0659(6) 0.0760(6) 0.0056(5) 0.0120(5) 0.0076(5)
O4 0.0810(7) 0.0628(6) 0.0737(6) 0.0008(5) 0.0132(5) 0.0056(5)
O5 0.1246(14) 0.1527(16) 0.1313(14) -0.0087(12) 0.0378(11) 0.0156(12)
O6 0.156(2) 0.0526(9) 0.1169(16) 0.000 -0.0067(13) 0.000
Cu2 0.06562(14) 0.09708(18) 0.08008(17) 0.01141(10) 0.00182(9) -0.01735(10)
Cu1 0.06384(16) 0.05163(14) 0.06072(17) 0.000 -0.00061(9) 0.000

loop_
_atom_type_symbol
_atom_type_description
_atom_type_scat_dispersion_real
_atom_type_scat_dispersion_imag
_atom_type_scat_source
C C 0.0033 0.0016 'International Tables Vol C Tables 4.2.6.8 and 6.1.1.4'
H H 0.0000 0.0000 'International Tables Vol C Tables 4.2.6.8 and 6.1.1.4'
N N 0.0061 0.0033 'International Tables Vol C Tables 4.2.6.8 and 6.1.1.4'
O O 0.0106 0.0060 'International Tables Vol C Tables 4.2.6.8 and 6.1.1.4'
Cu Cu 0.3201 1.2651 'International Tables Vol C Tables 4.2.6.8 and 6.1.1.4'

loop_
_geom_angle_atom_site_label_1
_geom_angle_atom_site_label_2
_geom_angle_atom_site_label_3
_geom_angle
_geom_angle_site_symmetry_1
_geom_angle_site_symmetry_3
_geom_angle_publ_flag
N1 C1 C3 123.0(2) . . ?
N1 C1 H1 118.5 . . ?
C3 C1 H1 118.5 . . ?
N2 C2 C6 122.2(2) . . ?
N2 C2 H2 118.9 . . ?
C6 C2 H2 118.9 . . ?
C7 C3 C1 119.3(2) . . ?
C7 C3 H3 120.4 . . ?
C1 C3 H3 120.4 . . ?
N1 C4 C8 122.74(18) . . ?
N1 C4 C5 115.96(17) . . ?
C8 C4 C5 121.28(17) . . ?
N2 C5 C9 123.04(18) . . ?
N2 C5 C4 115.49(17) . . ?
C9 C5 C4 121.47(18) . . ?
C10 C6 C2 120.6(2) . . ?
C10 C6 H6 119.7 . . ?
C2 C6 H6 119.7 . . ?
C3 C7 C8 119.6(2) . . ?
C3 C7 H7 120.2 . . ?
C8 C7 H7 120.2 . . ?
C4 C8 C7 117.26(19) . . ?
C4 C8 C11 116.21(18) . . ?
C7 C8 C11 126.52(19) . . ?
C5 C9 C10 116.5(2) . . ?
C5 C9 C12 116.26(19) . . ?
C10 C9 C12 127.2(2) . . ?
C6 C10 C9 119.2(2) . . ?
C6 C10 H10 120.4 . . ?
C9 C10 H10 120.4 . . ?
N3 C11 C12 108.17(18) . . ?
N3 C11 C8 129.39(19) . . ?
C12 C11 C8 122.43(19) . . ?
N4 C12 C11 107.99(19) . . ?
N4 C12 C9 129.6(2) . . ?
C11 C12 C9 122.33(19) . . ?
N4 C13 N3 113.18(19) . . ?
N4 C13 C14 124.4(2) . . ?
N3 C13 C14 122.2(2) . . ?
C15 C14 C16 117.6(2) . . ?
C15 C14 C13 122.6(2) . . ?
C16 C14 C13 119.8(2) . . ?
C14 C15 C17 121.3(2) . . ?
C14 C15 H15 119.3 . . ?
C17 C15 H15 119.3 . . ?
C14 C16 C18 120.8(3) . . ?
C14 C16 H16 119.6 . . ?
C18 C16 H16 119.6 . . ?
C19 C17 C15 122.3(2) . . ?
C19 C17 H17 118.8 . . ?
C15 C17 H17 118.8 . . ?
C16 C18 C19 121.8(3) . . ?
C16 C18 H18 119.1 . . ?
C19 C18 H18 119.1 . . ?
C17 C19 C18 115.8(2) . . ?
C17 C19 C20 123.2(2) . . ?
C18 C19 C20 121.05(19) . . ?
C22 C20 C21 118.56(16) . . ?
C22 C20 C19 120.91(16) . . ?
C21 C20 C19 120.53(16) . . ?
C20 C21 C23 120.82(16) . . ?
C20 C21 H21 119.6 . . ?
C23 C21 H21 119.6 . . ?
C20 C22 C24 120.92(16) . . ?
C20 C22 H22 119.5 . . ?
C24 C22 H22 119.5 . . ?
C25 C23 C21 119.76(15) . . ?
C25 C23 C26 120.55(15) . . ?
C21 C23 C26 119.69(15) . . ?
C25 C24 C22 119.89(15) . . ?
C25 C24 C27 120.29(14) . . ?
C22 C24 C27 119.82(14) . . ?
C24 C25 C23 119.99(14) . . ?
C24 C25 H25 120.0 . . ?
C23 C25 H25 120.0 . . ?
O1 C26 O2 125.94(16) . . ?
O1 C26 C23 117.13(15) . . ?
O2 C26 C23 116.92(15) . . ?
O3 C27 O4 126.03(15) . . ?
O3 C27 C24 117.53(14) . . ?
O4 C27 C24 116.44(13) . . ?
C1 N1 C4 118.15(17) . . ?
C1 N1 Cu2 128.82(14) . 12_667 ?
C4 N1 Cu2 113.03(12) . 12_667 ?
C2 N2 C5 118.34(17) . . ?
C2 N2 Cu2 127.97(15) . 12_667 ?
C5 N2 Cu2 113.68(13) . 12_667 ?
C13 N3 C11 105.06(18) . . ?
C13 N3 H26 127.5 . . ?
C11 N3 H26 127.5 . . ?
C13 N4 C12 105.59(18) . . ?
C26 O1 Cu2 131.57(12) . . ?
C26 O2 Cu2 127.58(11) . 7_556 ?
C27 O3 Cu1 121.11(10) . . ?
C27 O4 Cu1 122.99(10) . 2_665 ?
O1 Cu2 O2 92.84(6) . 7_556 ?
O1 Cu2 N2 173.16(7) . 11_567 ?
O2 Cu2 N2 91.92(6) 7_556 11_567 ?
O1 Cu2 N1 92.24(6) . 11_567 ?
O2 Cu2 N1 162.51(7) 7_556 11_567 ?
N2 Cu2 N1 81.79(6) 11_567 11_567 ?
O1 Cu2 O5 90.46(7) . . ?
O2 Cu2 O5 96.98(7) 7_556 . ?
N2 Cu2 O5 93.84(9) 11_567 . ?
N1 Cu2 O5 99.70(8) 11_567 . ?
O3 Cu1 O3 169.05(6) 5_656 . ?
O3 Cu1 O4 88.33(5) 5_656 6_566 ?
O3 Cu1 O4 90.31(5) . 6_566 ?
O3 Cu1 O4 90.31(5) 5_656 2_665 ?
O3 Cu1 O4 88.33(5) . 2_665 ?
O4 Cu1 O4 165.69(6) 6_566 2_665 ?
O3 Cu1 O6 95.47(3) 5_656 . ?
O3 Cu1 O6 95.47(3) . . ?
O4 Cu1 O6 97.15(3) 6_566 . ?
O4 Cu1 O6 97.15(3) 2_665 . ?
O3 Cu1 Cu1 84.53(3) 5_656 2_665 ?
O3 Cu1 Cu1 84.53(3) . 2_665 ?
O4 Cu1 Cu1 82.85(3) 6_566 2_665 ?
O4 Cu1 Cu1 82.85(3) 2_665 2_665 ?
O6 Cu1 Cu1 180.0 . 2_665 ?

loop_
_geom_bond_atom_site_label_1
_geom_bond_atom_site_label_2
_geom_bond_distance
_geom_bond_site_symmetry_2
_geom_bond_publ_flag
C1 N1 1.313(2) . ?
C1 C3 1.402(3) . ?
C1 H1 0.9500 . ?
C2 N2 1.328(3) . ?
C2 C6 1.378(3) . ?
C2 H2 0.9500 . ?
C3 C7 1.353(3) . ?
C3 H3 0.9500 . ?
C4 N1 1.356(2) . ?
C4 C8 1.401(3) . ?
C4 C5 1.447(3) . ?
C5 N2 1.359(2) . ?
C5 C9 1.399(3) . ?
C6 C10 1.356(3) . ?
C6 H6 0.9500 . ?
C7 C8 1.405(3) . ?
C7 H7 0.9500 . ?
C8 C11 1.425(3) . ?
C9 C10 1.421(3) . ?
C9 C12 1.424(3) . ?
C10 H10 0.9500 . ?
C11 N3 1.371(3) . ?
C11 C12 1.379(3) . ?
C12 N4 1.375(3) . ?
C13 N4 1.326(3) . ?
C13 N3 1.347(3) . ?
C13 C14 1.480(3) . ?
C14 C15 1.347(4) . ?
C14 C16 1.375(4) . ?
C15 C17 1.376(3) . ?
C15 H15 0.9500 . ?
C16 C18 1.377(3) . ?
C16 H16 0.9500 . ?
C17 C19 1.369(3) . ?
C17 H17 0.9500 . ?
C18 C19 1.381(3) . ?
C18 H18 0.9500 . ?
C19 C20 1.485(2) . ?
C20 C22 1.388(2) . ?
C20 C21 1.395(2) . ?
C21 C23 1.397(2) . ?
C21 H21 0.9500 . ?
C22 C24 1.398(2) . ?
C22 H22 0.9500 . ?
C23 C25 1.388(2) . ?
C23 C26 1.499(2) . ?
C24 C25 1.384(2) . ?
C24 C27 1.500(2) . ?
C25 H25 0.9500 . ?
C26 O1 1.247(2) . ?
C26 O2 1.258(2) . ?
C27 O3 1.2539(18) . ?
C27 O4 1.2635(18) . ?
N1 Cu2 2.0132(16) 12_667 ?
N2 Cu2 1.9972(17) 12_667 ?
N3 H26 0.8800 . ?
O1 Cu2 1.9392(12) . ?
O2 Cu2 1.9591(12) 7_556 ?
O3 Cu1 1.9641(11) . ?
O4 Cu1 1.9720(11) 2_665 ?
O5 Cu2 2.1754(19) . ?
O6 Cu1 2.1256(19) . ?
Cu1 Cu1 2.6459(6) 2_665 ?

loop_
_geom_torsion_atom_site_label_1
_geom_torsion_atom_site_label_2
_geom_torsion_atom_site_label_3
_geom_torsion_atom_site_label_4
_geom_torsion
_geom_torsion_site_symmetry_1
_geom_torsion_site_symmetry_2
_geom_torsion_site_symmetry_3
_geom_torsion_site_symmetry_4
_geom_torsion_publ_flag
N1 C1 C3 C7 0.1(6) . . . . ?
N1 C4 C5 N2 1.6(4) . . . . ?
C8 C4 C5 N2 -179.6(2) . . . . ?
N1 C4 C5 C9 -178.2(2) . . . . ?
C8 C4 C5 C9 0.7(4) . . . . ?
N2 C2 C6 C10 -1.8(6) . . . . ?
C1 C3 C7 C8 -1.8(6) . . . . ?
N1 C4 C8 C7 -0.6(4) . . . . ?
C5 C4 C8 C7 -179.3(3) . . . . ?
N1 C4 C8 C11 178.5(2) . . . . ?
C5 C4 C8 C11 -0.3(4) . . . . ?
C3 C7 C8 C4 2.0(5) . . . . ?
C3 C7 C8 C11 -176.9(3) . . . . ?
N2 C5 C9 C10 -1.6(5) . . . . ?
C4 C5 C9 C10 178.2(3) . . . . ?
N2 C5 C9 C12 179.2(3) . . . . ?
C4 C5 C9 C12 -1.1(4) . . . . ?
C2 C6 C10 C9 1.1(6) . . . . ?
C5 C9 C10 C6 0.5(6) . . . . ?
C12 C9 C10 C6 179.7(4) . . . . ?
C4 C8 C11 N3 -178.6(3) . . . . ?
C7 C8 C11 N3 0.3(6) . . . . ?
C4 C8 C11 C12 0.5(4) . . . . ?
C7 C8 C11 C12 179.4(3) . . . . ?
N3 C11 C12 N4 0.7(4) . . . . ?
C8 C11 C12 N4 -178.5(3) . . . . ?
N3 C11 C12 C9 178.3(3) . . . . ?
C8 C11 C12 C9 -1.0(5) . . . . ?
C5 C9 C12 N4 178.2(3) . . . . ?
C10 C9 C12 N4 -0.9(6) . . . . ?
C5 C9 C12 C11 1.2(4) . . . . ?
C10 C9 C12 C11 -177.9(3) . . . . ?
N4 C13 C14 C15 166.1(4) . . . . ?
N3 C13 C14 C15 -19.4(5) . . . . ?
N4 C13 C14 C16 -12.3(5) . . . . ?
N3 C13 C14 C16 162.2(3) . . . . ?
C16 C14 C15 C17 -6.0(6) . . . . ?
C13 C14 C15 C17 175.6(4) . . . . ?
C15 C14 C16 C18 6.1(6) . . . . ?
C13 C14 C16 C18 -175.4(4) . . . . ?
C14 C15 C17 C19 0.7(7) . . . . ?
C14 C16 C18 C19 -1.1(7) . . . . ?
C15 C17 C19 C18 4.3(6) . . . . ?
C15 C17 C19 C20 -176.8(4) . . . . ?
C16 C18 C19 C17 -4.1(6) . . . . ?
C16 C18 C19 C20 177.0(3) . . . . ?
C17 C19 C20 C22 -152.6(3) . . . . ?
C18 C19 C20 C22 26.3(4) . . . . ?
C17 C19 C20 C21 28.1(4) . . . . ?
C18 C19 C20 C21 -153.0(3) . . . . ?
C22 C20 C21 C23 -2.3(3) . . . . ?
C19 C20 C21 C23 177.1(2) . . . . ?
C21 C20 C22 C24 2.3(3) . . . . ?
C19 C20 C22 C24 -177.05(19) . . . . ?
C20 C21 C23 C25 0.4(3) . . . . ?
C20 C21 C23 C26 -179.05(18) . . . . ?
C20 C22 C24 C25 -0.5(3) . . . . ?
C20 C22 C24 C27 -179.73(18) . . . . ?
C22 C24 C25 C23 -1.4(3) . . . . ?
C27 C24 C25 C23 177.83(16) . . . . ?
C21 C23 C25 C24 1.5(3) . . . . ?
C26 C23 C25 C24 -179.09(16) . . . . ?
C25 C23 C26 O1 179.35(16) . . . . ?
C21 C23 C26 O1 -1.2(3) . . . . ?
C25 C23 C26 O2 -1.5(2) . . . . ?
C21 C23 C26 O2 177.91(17) . . . . ?
C25 C24 C27 O3 -171.83(16) . . . . ?
C22 C24 C27 O3 7.4(3) . . . . ?
C25 C24 C27 O4 7.6(2) . . . . ?
C22 C24 C27 O4 -173.12(16) . . . . ?
C3 C1 N1 C4 1.4(5) . . . . ?
C3 C1 N1 Cu2 -178.5(3) . . . 12_667 ?
C8 C4 N1 C1 -1.1(4) . . . . ?
C5 C4 N1 C1 177.7(3) . . . . ?
C8 C4 N1 Cu2 178.8(2) . . . 12_667 ?
C5 C4 N1 Cu2 -2.4(3) . . . 12_667 ?
C6 C2 N2 C5 0.7(5) . . . . ?
C6 C2 N2 Cu2 -177.9(3) . . . 12_667 ?
C9 C5 N2 C2 1.0(4) . . . . ?
C4 C5 N2 C2 -178.8(3) . . . . ?
C9 C5 N2 Cu2 179.8(2) . . . 12_667 ?
C4 C5 N2 Cu2 0.1(3) . . . 12_667 ?
N4 C13 N3 C11 0.7(4) . . . . ?
C14 C13 N3 C11 -174.3(3) . . . . ?
C12 C11 N3 C13 -0.9(3) . . . . ?
C8 C11 N3 C13 178.3(3) . . . . ?
N3 C13 N4 C12 -0.3(4) . . . . ?
C14 C13 N4 C12 174.6(3) . . . . ?
C11 C12 N4 C13 -0.3(3) . . . . ?
C9 C12 N4 C13 -177.6(3) . . . . ?
O2 C26 O1 Cu2 6.2(3) . . . . ?
C23 C26 O1 Cu2 -174.78(12) . . . . ?
O1 C26 O2 Cu2 4.9(3) . . . 7_556 ?
C23 C26 O2 Cu2 -174.07(11) . . . 7_556 ?
O4 C27 O3 Cu1 -12.5(3) . . . . ?
C24 C27 O3 Cu1 166.85(11) . . . . ?
O3 C27 O4 Cu1 -2.4(3) . . . 2_665 ?
C24 C27 O4 Cu1 178.23(11) . . . 2_665 ?
